data_4083060
loop_
_publ_author_name
'Carter, Tyler J.'
'Wang, Justin Y.'
'Szymczak, Nathaniel K.'

_publ_section_title
;
 Manganese-Mediated Hydride Delivery to a Borazine by Stepwise Reduction
 and Protonation
;
_journal_issue 7
_journal_name_full Organometallics
_journal_page_first 1540
_journal_paper_doi 10.1021/om500157m
_journal_volume 33
_journal_year 2014
_chemical_formula_moiety 'C9 H19 B3 Mn N3 O3'
_chemical_formula_sum 'C9 H19 B3 Mn N3 O3'
_chemical_formula_weight 304.64
_chemical_name_systematic
; 
 ? 
;
_space_group_IT_number 14
_symmetry_cell_setting monoclinic
_symmetry_space_group_name_Hall '-P 2yn'
_symmetry_space_group_name_H-M 'P 1 21/n 1'
_atom_sites_solution_hydrogens geom
_atom_sites_solution_primary direct
_atom_sites_solution_secondary difmap
_audit_creation_method SHELXL-97
_cell_angle_alpha 90.00
_cell_angle_beta 106.407(7)
_cell_angle_gamma 90.00
_cell_formula_units_Z 4
_cell_length_a 8.9006(2)
_cell_length_b 14.2192(3)
_cell_length_c 12.3119(9)
_cell_measurement_reflns_used 16808
_cell_measurement_temperature 85(2)
_cell_measurement_theta_max 68.10
_cell_measurement_theta_min 4.90
_cell_volume 1494.74(13)
_computing_cell_refinement 'CrystalClear-SM Expert 2.0 r12'
_computing_data_collection 'CrystalClear-SM Expert 2.0 r12 (Rigaku, 2011)'
_computing_data_reduction 'CrystalClear-SM Expert 2.0 r12'
_computing_molecular_graphics 'Bruker SHELXTL'
_computing_publication_material 'Bruker SHELXTL'
_computing_structure_refinement 'SHELXL-97 (Sheldrick, 1997)'
_computing_structure_solution 'SHELXS-97 (Sheldrick, 1990)'
_diffrn_ambient_temperature 85(2)
_diffrn_detector_area_resol_mean 29.257
_diffrn_measured_fraction_theta_full 1.000
_diffrn_measured_fraction_theta_max 1.000
_diffrn_measurement_device_type 'Rigaku Saturn944+ CCD'
_diffrn_measurement_method /w
_diffrn_radiation_monochromator confocal
_diffrn_radiation_source 'micro-focus rotating anode'
_diffrn_radiation_type CuK\a
_diffrn_radiation_wavelength 1.54178
_diffrn_reflns_av_R_equivalents 0.0992
_diffrn_reflns_limit_h_max 10
_diffrn_reflns_limit_h_min -10
_diffrn_reflns_limit_k_max 17
_diffrn_reflns_limit_k_min -17
_diffrn_reflns_limit_l_max 14
_diffrn_reflns_limit_l_min -14
_diffrn_reflns_number 43158
_diffrn_reflns_theta_full 68.20
_diffrn_reflns_theta_max 68.20
_diffrn_standards_number 0
_exptl_absorpt_coefficient_mu 7.219
_exptl_absorpt_correction_T_max 0.705
_exptl_absorpt_correction_T_min 0.351
_exptl_absorpt_correction_type multi-scan
_exptl_absorpt_process_details 'Higashi, T. (1995). Program for Absorption Correction. Rigaku Corporation, Tokyo, Japan.'
_exptl_crystal_colour yellow
_exptl_crystal_density_diffrn 1.354
_exptl_crystal_density_method 'not measured'
_exptl_crystal_description plate
_exptl_crystal_F_000 632
_exptl_crystal_size_max 0.20
_exptl_crystal_size_mid 0.16
_exptl_crystal_size_min 0.05
_refine_ls_extinction_coef 0.0030(6)
_refine_ls_extinction_expression Fc^*^=kFc[1+0.001xFc^2^\l^3^/sin(2\q)]^-1/4^
_refine_ls_extinction_method SHELXL
_refine_ls_goodness_of_fit_ref 1.142
_refine_ls_hydrogen_treatment mixed
_refine_ls_matrix_type full
_refine_ls_number_parameters 183
_refine_ls_number_reflns 2738
_refine_ls_number_restraints 0
_refine_ls_restrained_S_all 1.142
_refine_ls_R_factor_all 0.0520
_refine_ls_R_factor_gt 0.0513
_refine_ls_shift/su_max 0.000
_refine_ls_shift/su_mean 0.000
_refine_ls_structure_factor_coef Fsqd
_refine_ls_weighting_details 'calc w=1/[\s^2^(Fo^2^)+(0.0865P)^2^+1.1035P] where P=(Fo^2^+2Fc^2^)/3'
_refine_ls_weighting_scheme calc
_refine_ls_wR_factor_gt 0.1459
_refine_ls_wR_factor_ref 0.1467
_reflns_number_gt 2641
_reflns_number_total 2738
_reflns_threshold_expression >2sigma(I)
_cod_data_source_file om500157m_si_002.cif
_cod_data_source_block 5TJC19
_cod_depositor_comments
;
The following automatic conversions were performed:

'_symmetry_cell_setting' value 'Monoclinic' changed to 'monoclinic'
according to
/usr/data/users/saulius/crontab/automatic-downloads/current/ACS/lib/dictionaries/cif_core.dic
dictionary named 'cif_core.dic' version 2.4.2 from 2011-04-26.

Automatic conversion script
Id: cif_fix_values 2281 2013-09-26 08:29:07Z andrius 
;
_cod_original_cell_volume 1494.74(12)
_cod_original_sg_symbol_H-M P(2)1/n
_cod_database_code 4083060

loop_
_symmetry_equiv_pos_as_xyz
'x, y, z'
'-x+1/2, y+1/2, -z+1/2'
'-x, -y, -z'
'x-1/2, -y-1/2, z-1/2'

loop_
_atom_site_label
_atom_site_type_symbol
_atom_site_fract_x
_atom_site_fract_y
_atom_site_fract_z
_atom_site_U_iso_or_equiv
_atom_site_adp_type
_atom_site_occupancy
_atom_site_symmetry_multiplicity
_atom_site_calc_flag
_atom_site_refinement_flags
Mn1 Mn 0.17311(5) 0.32570(3) 0.46679(4) 0.0220(2) Uani 1 1 d .
O2 O 0.5171(3) 0.33496(16) 0.5522(2) 0.0381(6) Uani 1 1 d .
O1 O 0.1457(3) 0.34258(15) 0.69956(18) 0.0337(5) Uani 1 1 d .
N3 N -0.0588(3) 0.27346(15) 0.38712(19) 0.0225(5) Uani 1 1 d .
O3 O 0.1470(3) 0.53160(14) 0.42267(19) 0.0365(5) Uani 1 1 d .
C8 C 0.3825(4) 0.33226(19) 0.5186(3) 0.0298(7) Uani 1 1 d .
N1 N 0.1582(3) 0.26632(16) 0.30433(19) 0.0239(5) Uani 1 1 d .
N2 N -0.0691(3) 0.37005(15) 0.21774(19) 0.0242(5) Uani 1 1 d .
C6 C -0.1423(3) 0.2347(2) 0.4652(2) 0.0284(6) Uani 1 1 d .
H6A H -0.2358 0.2034 0.4224 0.043 Uiso 1 1 calc R
H6B H -0.1694 0.2848 0.5083 0.043 Uiso 1 1 calc R
H6C H -0.0757 0.1906 0.5157 0.043 Uiso 1 1 calc R
B2 B 0.0889(4) 0.3412(2) 0.2252(3) 0.0263(7) Uani 1 1 d .
B1 B 0.0656(4) 0.2088(2) 0.3659(3) 0.0257(7) Uani 1 1 d .
C4 C -0.1445(4) 0.4420(2) 0.1343(2) 0.0307(6) Uani 1 1 d .
H4A H -0.2562 0.4374 0.1188 0.046 Uiso 1 1 calc R
H4B H -0.1159 0.4323 0.0655 0.046 Uiso 1 1 calc R
H4C H -0.1107 0.5033 0.1640 0.046 Uiso 1 1 calc R
C2 C 0.3032(3) 0.2202(2) 0.2930(3) 0.0313(7) Uani 1 1 d .
H2A H 0.2803 0.1874 0.2221 0.047 Uiso 1 1 calc R
H2B H 0.3409 0.1764 0.3540 0.047 Uiso 1 1 calc R
H2C H 0.3817 0.2671 0.2956 0.047 Uiso 1 1 calc R
C5 C -0.3015(3) 0.3862(2) 0.3068(3) 0.0308(6) Uani 1 1 d .
H5A H -0.2957 0.4535 0.3040 0.046 Uiso 1 1 calc R
H5B H -0.3237 0.3676 0.3756 0.046 Uiso 1 1 calc R
H5C H -0.3833 0.3641 0.2431 0.046 Uiso 1 1 calc R
C7 C 0.1560(4) 0.33766(19) 0.6075(3) 0.0283(7) Uani 1 1 d .
C1 C 0.0377(4) 0.0989(2) 0.3458(3) 0.0320(7) Uani 1 1 d .
H1A H -0.0273 0.0881 0.2701 0.048 Uiso 1 1 calc R
H1B H -0.0130 0.0743 0.3990 0.048 Uiso 1 1 calc R
H1C H 0.1366 0.0679 0.3561 0.048 Uiso 1 1 calc R
C3 C 0.1831(4) 0.3894(2) 0.1499(3) 0.0389(8) Uani 1 1 d .
H3A H 0.2933 0.3803 0.1839 0.058 Uiso 1 1 calc R
H3B H 0.1602 0.4554 0.1440 0.058 Uiso 1 1 calc R
H3C H 0.1535 0.3617 0.0757 0.058 Uiso 1 1 calc R
B3 B -0.1411(4) 0.3427(2) 0.3031(3) 0.0235(6) Uani 1 1 d .
C9 C 0.1552(3) 0.4523(2) 0.4389(2) 0.0271(6) Uani 1 1 d .
H1 H 0.175(3) 0.220(3) 0.482(3) 0.030(9) Uiso 1 1 d .

loop_
_atom_site_aniso_label
_atom_site_aniso_U_11
_atom_site_aniso_U_22
_atom_site_aniso_U_33
_atom_site_aniso_U_23
_atom_site_aniso_U_13
_atom_site_aniso_U_12
Mn1 0.0228(3) 0.0161(3) 0.0254(3) -0.00126(14) 0.0043(2) -0.00009(14)
O2 0.0252(12) 0.0478(14) 0.0374(13) -0.0024(9) 0.0027(10) 0.0012(9)
O1 0.0395(13) 0.0343(12) 0.0268(12) -0.0001(8) 0.0083(9) 0.0027(9)
N3 0.0244(11) 0.0179(11) 0.0256(11) -0.0001(8) 0.0076(9) -0.0029(9)
O3 0.0452(13) 0.0188(11) 0.0430(13) -0.0008(9) 0.0083(10) 0.0003(9)
C8 0.0356(18) 0.0253(15) 0.0274(15) 0.0016(10) 0.0069(13) 0.0025(11)
N1 0.0249(11) 0.0198(11) 0.0264(11) -0.0054(9) 0.0064(9) 0.0025(9)
N2 0.0292(12) 0.0182(11) 0.0241(11) 0.0027(9) 0.0055(9) 0.0015(9)
C6 0.0290(14) 0.0268(14) 0.0304(15) 0.0026(11) 0.0101(12) -0.0031(11)
B2 0.0262(17) 0.0200(14) 0.0327(17) -0.0078(12) 0.0083(13) -0.0025(12)
B1 0.0275(15) 0.0186(15) 0.0288(15) -0.0058(12) 0.0045(12) -0.0005(12)
C4 0.0403(17) 0.0234(14) 0.0273(14) 0.0042(11) 0.0075(12) 0.0031(12)
C2 0.0285(14) 0.0309(16) 0.0363(15) -0.0119(12) 0.0121(12) 0.0030(12)
C5 0.0285(14) 0.0290(15) 0.0352(15) 0.0034(12) 0.0095(12) 0.0048(11)
C7 0.0274(15) 0.0196(13) 0.0338(17) 0.0004(11) 0.0017(12) 0.0021(10)
C1 0.0361(16) 0.0174(14) 0.0393(16) -0.0013(11) 0.0055(13) -0.0003(12)
C3 0.0472(19) 0.0282(16) 0.0498(19) 0.0040(13) 0.0275(16) -0.0020(13)
B3 0.0267(16) 0.0144(13) 0.0272(15) -0.0008(11) 0.0039(12) -0.0018(11)
C9 0.0251(13) 0.0268(16) 0.0277(13) -0.0056(12) 0.0047(10) -0.0023(11)

loop_
_atom_type_symbol
_atom_type_description
_atom_type_scat_dispersion_real
_atom_type_scat_dispersion_imag
_atom_type_scat_source
C C 0.0181 0.0091 'International Tables Vol C Tables 4.2.6.8 and 6.1.1.4'
H H 0.0000 0.0000 'International Tables Vol C Tables 4.2.6.8 and 6.1.1.4'
B B 0.0090 0.0039 'International Tables Vol C Tables 4.2.6.8 and 6.1.1.4'
N N 0.0311 0.0180 'International Tables Vol C Tables 4.2.6.8 and 6.1.1.4'
O O 0.0492 0.0322 'International Tables Vol C Tables 4.2.6.8 and 6.1.1.4'
Mn Mn -0.5299 2.8052 'International Tables Vol C Tables 4.2.6.8 and 6.1.1.4'

loop_
_geom_angle_atom_site_label_1
_geom_angle_atom_site_label_2
_geom_angle_atom_site_label_3
_geom_angle
C7 Mn1 C8 90.85(14)
C7 Mn1 C9 93.51(13)
C8 Mn1 C9 92.41(12)
C7 Mn1 B1 119.40(13)
C8 Mn1 B1 119.86(13)
C9 Mn1 B1 130.99(12)
C7 Mn1 N1 160.45(11)
C8 Mn1 N1 97.87(12)
C9 Mn1 N1 103.51(11)
B1 Mn1 N1 41.34(11)
C7 Mn1 N3 98.11(12)
C8 Mn1 N3 161.18(11)
C9 Mn1 N3 103.44(11)
B1 Mn1 N3 41.47(10)
N1 Mn1 N3 68.86(8)
B3 N3 C6 117.8(2)
B3 N3 B1 121.9(2)
C6 N3 B1 114.3(2)
B3 N3 Mn1 108.30(17)
C6 N3 Mn1 115.21(17)
B1 N3 Mn1 68.59(14)
O2 C8 Mn1 178.9(3)
B2 N1 C2 118.2(2)
B2 N1 B1 123.0(2)
C2 N1 B1 114.8(2)
B2 N1 Mn1 103.85(17)
C2 N1 Mn1 115.77(17)
B1 N1 Mn1 69.06(15)
B3 N2 B2 120.4(2)
B3 N2 C4 119.4(2)
B2 N2 C4 119.1(2)
N2 B2 N1 118.1(3)
N2 B2 C3 120.7(3)
N1 B2 C3 121.2(3)
N1 B1 N3 106.7(2)
N1 B1 C1 122.5(3)
N3 B1 C1 122.2(3)
N1 B1 Mn1 69.60(15)
N3 B1 Mn1 69.94(14)
C1 B1 Mn1 151.7(2)
O1 C7 Mn1 177.9(2)
N2 B3 N3 117.6(3)
N2 B3 C5 120.9(3)
N3 B3 C5 121.5(3)
O3 C9 Mn1 178.7(3)

loop_
_geom_bond_atom_site_label_1
_geom_bond_atom_site_label_2
_geom_bond_distance
Mn1 C7 1.789(3)
Mn1 C8 1.794(3)
Mn1 C9 1.830(3)
Mn1 B1 2.133(3)
Mn1 N1 2.140(2)
Mn1 N3 2.152(2)
O2 C8 1.152(4)
O1 C7 1.165(4)
N3 B3 1.465(4)
N3 C6 1.478(4)
N3 B1 1.517(4)
O3 C9 1.144(4)
N1 B2 1.457(4)
N1 C2 1.489(3)
N1 B1 1.508(4)
N2 B3 1.431(4)
N2 B2 1.443(4)
N2 C4 1.471(3)
B2 C3 1.572(5)
B1 C1 1.591(4)
C5 B3 1.568(4)
